data_2225525
loop_
_publ_author_name
'Thevenet, Damien'
'Neier, Reinhard'
'Stoeckli-Evans, Helen'

_publ_section_title
;
 1,4-Bis[4-(<i>tert</i>-butyldiphenylsilyl)buta-1,3-diynyl]benzene
;
_journal_coeditor_code FB2180
_journal_issue 4
_journal_name_full 'Acta Crystallographica Section E'
_journal_page_first o839
_journal_page_last o840
_journal_paper_doi 10.1107/S160053681000351X
_journal_volume 66
_journal_year 2010
_chemical_formula_iupac 'C46 H42 Si2'
_chemical_formula_moiety 'C46 H42 Si2'
_chemical_formula_sum 'C46 H42 Si2'
_chemical_formula_weight 650.98
_chemical_name_systematic
;
1,4-Bis[4-(<i>tert-</i>-butyldiphenylsilyl)buta-1,3-diynyl]benzene
;
_space_group_IT_number 14
_symmetry_cell_setting monoclinic
_symmetry_space_group_name_Hall '-P 2ybc'
_symmetry_space_group_name_H-M 'P 1 21/c 1'
_atom_sites_solution_hydrogens difmap
_atom_sites_solution_primary direct
_atom_sites_solution_secondary difmap
_audit_creation_method SHELXL-97
_cell_angle_alpha 90.00
_cell_angle_beta 104.064(9)
_cell_angle_gamma 90.00
_cell_formula_units_Z 2
_cell_length_a 8.5350(10)
_cell_length_b 17.2060(14)
_cell_length_c 13.4923(14)
_cell_measurement_reflns_used 13367
_cell_measurement_temperature 173(2)
_cell_measurement_theta_max 29.58
_cell_measurement_theta_min 1.95
_cell_volume 1922.0(3)
_computing_cell_refinement 'X-AREA (Stoe & Cie, 2009)'
_computing_data_collection 'X-AREA (Stoe & Cie, 2009)'
_computing_data_reduction 'X-RED32 (Stoe & Cie, 2009)'
_computing_molecular_graphics 'Mercury (Macrae <i>et al.</i>,  2006)'
_computing_publication_material 'SHELXL97 (Sheldrick, 2008) and PLATON (Spek, 2009)'
_computing_structure_refinement 'SHELXL97 (Sheldrick, 2008)'
_computing_structure_solution 'SHELXS97 (Sheldrick, 2008)'
_diffrn_ambient_temperature 173(2)
_diffrn_measured_fraction_theta_full 1.000
_diffrn_measured_fraction_theta_max 1.000
_diffrn_measurement_device '2-circle gonimometer'
_diffrn_measurement_device_type 'Stoe IPDS-2'
_diffrn_measurement_method '\f and \w scans'
_diffrn_radiation_monochromator graphite
_diffrn_radiation_source 'fine-focus sealed tube'
_diffrn_radiation_type MoK\a
_diffrn_radiation_wavelength 0.71073
_diffrn_reflns_av_R_equivalents 0.0977
_diffrn_reflns_av_sigmaI/netI 0.0644
_diffrn_reflns_limit_h_max 11
_diffrn_reflns_limit_h_min -11
_diffrn_reflns_limit_k_max 22
_diffrn_reflns_limit_k_min -22
_diffrn_reflns_limit_l_max 17
_diffrn_reflns_limit_l_min -16
_diffrn_reflns_number 19707
_diffrn_reflns_theta_full 25.00
_diffrn_reflns_theta_max 27.50
_diffrn_reflns_theta_min 1.96
_diffrn_standards_number 0
_exptl_absorpt_coefficient_mu 0.122
_exptl_absorpt_correction_T_max 1.18423
_exptl_absorpt_correction_T_min 0.91885
_exptl_absorpt_correction_type multi-scan
_exptl_absorpt_process_details '(MULscanABS in PLATON; Spek, 2009)'
_exptl_crystal_colour colourless
_exptl_crystal_density_diffrn 1.125
_exptl_crystal_density_method 'not measured'
_exptl_crystal_description block
_exptl_crystal_F_000 692
_exptl_crystal_size_max 0.45
_exptl_crystal_size_mid 0.38
_exptl_crystal_size_min 0.30
_refine_diff_density_max 0.353
_refine_diff_density_min -0.289
_refine_ls_extinction_method none
_refine_ls_goodness_of_fit_ref 0.959
_refine_ls_hydrogen_treatment constr
_refine_ls_matrix_type full
_refine_ls_number_constraints 81
_refine_ls_number_parameters 220
_refine_ls_number_reflns 4403
_refine_ls_number_restraints 0
_refine_ls_restrained_S_all 0.959
_refine_ls_R_factor_all 0.0652
_refine_ls_R_factor_gt 0.0440
_refine_ls_shift/su_max 0.001
_refine_ls_shift/su_mean 0.000
_refine_ls_structure_factor_coef Fsqd
_refine_ls_weighting_details 'calc w=1/[\s^2^(Fo^2^)+(0.0586P)^2^] where P=(Fo^2^+2Fc^2^)/3'
_refine_ls_weighting_scheme calc
_refine_ls_wR_factor_gt 0.0972
_refine_ls_wR_factor_ref 0.1041
_reflns_number_gt 3260
_reflns_number_total 4403
_reflns_threshold_expression I>2\s(I)
_cod_data_source_file fb2180.cif
_cod_data_source_block I
_cod_original_sg_symbol_H-M 'P 21/c'
_cod_database_code 2225525
_cod_database_fobs_code 2225525

loop_
_symmetry_equiv_pos_site_id
_symmetry_equiv_pos_as_xyz
1 x,y,z
2 -x,1/2+y,1/2-z
3 -x,-y,-z
4 x,1/2-y,1/2+z

loop_
_atom_site_aniso_label
_atom_site_aniso_U_11
_atom_site_aniso_U_22
_atom_site_aniso_U_33
_atom_site_aniso_U_12
_atom_site_aniso_U_13
_atom_site_aniso_U_23
Si1 0.0368(2) 0.0266(2) 0.0211(2) 0.0044(2) 0.0119(2) -0.0017(2)
C1 0.0410(8) 0.0295(7) 0.0284(8) 0.0031(6) 0.0144(6) -0.0001(6)
C2 0.0400(8) 0.0268(7) 0.0270(8) 0.0025(6) 0.0131(6) 0.0007(5)
C3 0.0434(8) 0.0276(7) 0.0251(7) 0.0022(6) 0.0128(6) 0.0007(5)
C4 0.0443(8) 0.0256(7) 0.0258(8) 0.0017(6) 0.0126(6) 0.0002(5)
C5 0.0414(8) 0.0238(6) 0.0222(7) -0.0018(5) 0.0123(6) -0.0034(5)
C6 0.0428(8) 0.0344(8) 0.0205(7) 0.0048(6) 0.0053(6) -0.0006(5)
C7 0.0385(8) 0.0343(8) 0.0274(8) 0.0069(6) 0.0099(6) -0.0016(6)
C8 0.0347(7) 0.0297(7) 0.0286(8) 0.0012(6) 0.0106(6) -0.0017(6)
C9 0.0543(10) 0.0447(9) 0.0381(9) 0.0140(8) 0.0200(8) -0.0009(7)
C10 0.0552(10) 0.0494(10) 0.0658(13) 0.0164(9) 0.0279(10) -0.0062(9)
C11 0.0427(9) 0.0473(10) 0.0738(15) 0.0183(8) 0.0083(9) 0.0025(9)
C12 0.0556(11) 0.0562(12) 0.0482(11) 0.0151(9) -0.0023(9) 0.0086(9)
C13 0.0449(8) 0.0413(9) 0.0309(8) 0.0075(7) 0.0052(7) 0.0000(7)
C14 0.0377(8) 0.0326(7) 0.0206(7) 0.0008(6) 0.0065(6) -0.0013(5)
C15 0.0587(10) 0.0329(8) 0.0408(10) 0.0019(7) 0.0230(8) -0.0018(7)
C16 0.0661(11) 0.0312(8) 0.0468(11) -0.0019(8) 0.0151(9) -0.0006(7)
C17 0.0515(10) 0.0422(9) 0.0400(10) -0.0132(8) 0.0040(8) 0.0058(7)
C18 0.0444(9) 0.0535(11) 0.0583(12) -0.0030(8) 0.0219(9) 0.0091(9)
C19 0.0415(8) 0.0396(9) 0.0494(11) 0.0023(7) 0.0195(8) 0.0043(7)
C20 0.0388(8) 0.0296(7) 0.0348(8) 0.0038(6) 0.0079(6) -0.0041(6)
C21 0.0524(10) 0.0420(10) 0.0671(14) -0.0065(8) 0.0165(10) 0.0016(9)
C22 0.0584(11) 0.0587(11) 0.0357(10) -0.0017(9) 0.0049(8) -0.0165(8)
C23 0.0429(9) 0.0461(10) 0.0598(13) 0.0130(8) -0.0001(9) -0.0124(9)

loop_
_atom_site_type_symbol
_atom_site_label
_atom_site_fract_x
_atom_site_fract_y
_atom_site_fract_z
_atom_site_U_iso_or_equiv
_atom_site_thermal_displace_type
_atom_site_calc_flag
_atom_site_refinement_flags
_atom_site_occupancy
Si Si1 0.21188(5) 0.33985(2) 0.45574(3) 0.02740(10) Uani . . 1.000
C C1 0.17432(18) 0.37157(8) 0.57829(12) 0.0319(4) Uani . . 1.000
C C2 0.15087(18) 0.39564(8) 0.65764(11) 0.0304(4) Uani . . 1.000
C C3 0.12243(18) 0.42333(8) 0.74707(11) 0.0313(4) Uani . . 1.000
C C4 0.09221(18) 0.44715(8) 0.82412(11) 0.0312(4) Uani . . 1.000
C C5 0.04697(17) 0.47453(8) 0.91335(11) 0.0284(4) Uani . . 1.000
C C6 -0.09906(19) 0.51441(9) 0.90339(11) 0.0330(4) Uani . . 1.000
C C7 0.14561(19) 0.46019(9) 1.01075(11) 0.0331(5) Uani . . 1.000
C C8 0.35951(17) 0.25716(8) 0.48565(11) 0.0305(4) Uani . . 1.000
C C9 0.4176(2) 0.21781(10) 0.41082(14) 0.0442(5) Uani . . 1.000
C C10 0.5271(2) 0.15713(11) 0.43600(17) 0.0545(6) Uani . . 1.000
C C11 0.5821(2) 0.13405(11) 0.53583(19) 0.0556(7) Uani . . 1.000
C C12 0.5256(2) 0.17083(11) 0.61040(16) 0.0559(7) Uani . . 1.000
C C13 0.4161(2) 0.23146(10) 0.58596(13) 0.0397(5) Uani . . 1.000
C C14 0.29838(17) 0.42645(8) 0.40325(11) 0.0304(4) Uani . . 1.000
C C15 0.2355(2) 0.50019(9) 0.41244(14) 0.0423(5) Uani . . 1.000
C C16 0.2954(2) 0.56598(10) 0.37522(15) 0.0478(6) Uani . . 1.000
C C17 0.4212(2) 0.55952(10) 0.32833(14) 0.0458(6) Uani . . 1.000
C C18 0.4861(2) 0.48762(11) 0.31796(16) 0.0504(6) Uani . . 1.000
C C19 0.4256(2) 0.42169(10) 0.35525(14) 0.0420(5) Uani . . 1.000
C C20 0.00954(18) 0.30897(9) 0.37155(13) 0.0346(4) Uani . . 1.000
C C21 -0.0513(2) 0.23744(11) 0.41817(17) 0.0535(7) Uani . . 1.000
C C22 0.0254(2) 0.28984(12) 0.26356(14) 0.0521(6) Uani . . 1.000
C C23 -0.1143(2) 0.37500(11) 0.36436(16) 0.0518(6) Uani . . 1.000
H H6 -0.16650 0.52410 0.83740 0.0400 Uiso calc R 1.000
H H7 0.24460 0.43300 1.01790 0.0400 Uiso calc R 1.000
H H9 0.38100 0.23300 0.34130 0.0530 Uiso calc R 1.000
H H10 0.56440 0.13140 0.38380 0.0650 Uiso calc R 1.000
H H11 0.65830 0.09300 0.55310 0.0670 Uiso calc R 1.000
H H12 0.56190 0.15460 0.67950 0.0670 Uiso calc R 1.000
H H13 0.37870 0.25610 0.63890 0.0480 Uiso calc R 1.000
H H15 0.14930 0.50540 0.44510 0.0510 Uiso calc R 1.000
H H16 0.24970 0.61550 0.38200 0.0570 Uiso calc R 1.000
H H17 0.46320 0.60460 0.30320 0.0550 Uiso calc R 1.000
H H18 0.57240 0.48300 0.28520 0.0610 Uiso calc R 1.000
H H19 0.47180 0.37240 0.34790 0.0500 Uiso calc R 1.000
H H21A -0.06650 0.25060 0.48590 0.0800 Uiso calc R 1.000
H H21B 0.02800 0.19540 0.42450 0.0800 Uiso calc R 1.000
H H21C -0.15440 0.22050 0.37400 0.0800 Uiso calc R 1.000
H H22A 0.06540 0.33560 0.23410 0.0780 Uiso calc R 1.000
H H22B -0.08040 0.27500 0.22090 0.0780 Uiso calc R 1.000
H H22C 0.10140 0.24670 0.26660 0.0780 Uiso calc R 1.000
H H23A -0.12390 0.38880 0.43310 0.0780 Uiso calc R 1.000
H H23B -0.21950 0.35780 0.32320 0.0780 Uiso calc R 1.000
H H23C -0.07830 0.42050 0.33220 0.0780 Uiso calc R 1.000

loop_
_atom_type_symbol
_atom_type_description
_atom_type_scat_dispersion_real
_atom_type_scat_dispersion_imag
_atom_type_scat_source
C C 0.0033 0.0016 'International Tables Vol C Tables 4.2.6.8 and 6.1.1.4'
H H 0.0000 0.0000 'International Tables Vol C Tables 4.2.6.8 and 6.1.1.4'
Si Si 0.0817 0.0704 'International Tables Vol C Tables 4.2.6.8 and 6.1.1.4'

loop_
_geom_angle_atom_site_label_1
_geom_angle_atom_site_label_2
_geom_angle_atom_site_label_3
_geom_angle_site_symmetry_1
_geom_angle_site_symmetry_2
_geom_angle_site_symmetry_3
_geom_angle
_geom_angle_publ_flag
C1 Si1 C8 . . . 106.60(7) no
C1 Si1 C14 . . . 105.89(6) no
C1 Si1 C20 . . . 106.78(7) no
C8 Si1 C14 . . . 112.19(7) no
C8 Si1 C20 . . . 112.45(7) no
C14 Si1 C20 . . . 112.38(7) no
Si1 C1 C2 . . . 177.19(13) no
C1 C2 C3 . . . 179.29(17) no
C2 C3 C4 . . . 177.85(17) no
C3 C4 C5 . . . 176.80(17) no
C4 C5 C6 . . . 119.77(13) no
C4 C5 C7 . . . 120.55(14) no
C6 C5 C7 . . . 119.65(14) no
C5 C6 C7 . . 3_567 120.29(14) no
C5 C7 C6 . . 3_567 120.06(15) no
Si1 C8 C9 . . . 123.17(12) no
Si1 C8 C13 . . . 120.33(12) no
C9 C8 C13 . . . 116.50(14) no
C8 C9 C10 . . . 121.47(17) no
C9 C10 C11 . . . 120.49(18) no
C10 C11 C12 . . . 119.27(18) no
C11 C12 C13 . . . 120.65(19) no
C8 C13 C12 . . . 121.63(16) no
Si1 C14 C15 . . . 119.58(12) no
Si1 C14 C19 . . . 123.40(11) no
C15 C14 C19 . . . 117.02(14) no
C14 C15 C16 . . . 121.81(16) no
C15 C16 C17 . . . 119.88(16) no
C16 C17 C18 . . . 119.82(16) no
C17 C18 C19 . . . 120.17(17) no
C14 C19 C18 . . . 121.29(16) no
Si1 C20 C21 . . . 109.25(12) no
Si1 C20 C22 . . . 110.59(11) no
Si1 C20 C23 . . . 110.02(11) no
C21 C20 C22 . . . 109.62(15) no
C21 C20 C23 . . . 108.87(14) no
C22 C20 C23 . . . 108.48(15) no
C5 C6 H6 . . . 120.00 no
C7 C6 H6 3_567 . . 120.00 no
C5 C7 H7 . . . 120.00 no
C6 C7 H7 3_567 . . 120.00 no
C8 C9 H9 . . . 119.00 no
C10 C9 H9 . . . 119.00 no
C9 C10 H10 . . . 120.00 no
C11 C10 H10 . . . 120.00 no
C10 C11 H11 . . . 120.00 no
C12 C11 H11 . . . 120.00 no
C11 C12 H12 . . . 120.00 no
C13 C12 H12 . . . 120.00 no
C8 C13 H13 . . . 119.00 no
C12 C13 H13 . . . 119.00 no
C14 C15 H15 . . . 119.00 no
C16 C15 H15 . . . 119.00 no
C15 C16 H16 . . . 120.00 no
C17 C16 H16 . . . 120.00 no
C16 C17 H17 . . . 120.00 no
C18 C17 H17 . . . 120.00 no
C17 C18 H18 . . . 120.00 no
C19 C18 H18 . . . 120.00 no
C14 C19 H19 . . . 119.00 no
C18 C19 H19 . . . 119.00 no
C20 C21 H21A . . . 109.00 no
C20 C21 H21B . . . 109.00 no
C20 C21 H21C . . . 110.00 no
H21A C21 H21B . . . 110.00 no
H21A C21 H21C . . . 109.00 no
H21B C21 H21C . . . 109.00 no
C20 C22 H22A . . . 109.00 no
C20 C22 H22B . . . 109.00 no
C20 C22 H22C . . . 109.00 no
H22A C22 H22B . . . 109.00 no
H22A C22 H22C . . . 109.00 no
H22B C22 H22C . . . 109.00 no
C20 C23 H23A . . . 109.00 no
C20 C23 H23B . . . 109.00 no
C20 C23 H23C . . . 109.00 no
H23A C23 H23B . . . 109.00 no
H23A C23 H23C . . . 109.00 no
H23B C23 H23C . . . 109.00 no

loop_
_geom_bond_atom_site_label_1
_geom_bond_atom_site_label_2
_geom_bond_site_symmetry_1
_geom_bond_site_symmetry_2
_geom_bond_distance
_geom_bond_publ_flag
Si1 C1 . . 1.8418(16) no
Si1 C8 . . 1.8782(15) no
Si1 C14 . . 1.8764(15) no
Si1 C20 . . 1.8978(17) no
C1 C2 . . 1.209(2) no
C2 C3 . . 1.373(2) no
C3 C4 . . 1.202(2) no
C4 C5 . . 1.431(2) no
C5 C6 . . 1.400(2) no
C5 C7 . . 1.400(2) no
C6 C7 . 3_567 1.384(2) no
C8 C9 . . 1.402(2) no
C8 C13 . . 1.394(2) no
C9 C10 . . 1.387(3) no
C10 C11 . . 1.373(3) no
C11 C12 . . 1.372(3) no
C12 C13 . . 1.386(3) no
C14 C15 . . 1.395(2) no
C14 C19 . . 1.395(2) no
C15 C16 . . 1.386(2) no
C16 C17 . . 1.377(3) no
C17 C18 . . 1.376(3) no
C18 C19 . . 1.390(3) no
C20 C21 . . 1.529(3) no
C20 C22 . . 1.532(2) no
C20 C23 . . 1.539(2) no
C6 H6 . . 0.9500 no
C7 H7 . . 0.9500 no
C9 H9 . . 0.9500 no
C10 H10 . . 0.9500 no
C11 H11 . . 0.9500 no
C12 H12 . . 0.9500 no
C13 H13 . . 0.9500 no
C15 H15 . . 0.9500 no
C16 H16 . . 0.9500 no
C17 H17 . . 0.9500 no
C18 H18 . . 0.9500 no
C19 H19 . . 0.9500 no
C21 H21A . . 0.9800 no
C21 H21B . . 0.9800 no
C21 H21C . . 0.9800 no
C22 H22A . . 0.9800 no
C22 H22B . . 0.9800 no
C22 H22C . . 0.9800 no
C23 H23A . . 0.9800 no
C23 H23B . . 0.9800 no
C23 H23C . . 0.9800 no

loop_
_geom_torsion_atom_site_label_1
_geom_torsion_atom_site_label_2
_geom_torsion_atom_site_label_3
_geom_torsion_atom_site_label_4
_geom_torsion_site_symmetry_1
_geom_torsion_site_symmetry_2
_geom_torsion_site_symmetry_3
_geom_torsion_site_symmetry_4
_geom_torsion
_geom_torsion_publ_flag
C1 Si1 C8 C9 . . . . -179.84(13) no
C1 Si1 C8 C13 . . . . 0.69(15) no
C14 Si1 C8 C9 . . . . -64.36(15) no
C14 Si1 C8 C13 . . . . 116.16(13) no
C20 Si1 C8 C9 . . . . 63.47(15) no
C20 Si1 C8 C13 . . . . -116.00(13) no
C1 Si1 C14 C15 . . . . -40.17(15) no
C1 Si1 C14 C19 . . . . 139.24(14) no
C8 Si1 C14 C15 . . . . -156.07(13) no
C8 Si1 C14 C19 . . . . 23.34(16) no
C20 Si1 C14 C15 . . . . 76.05(14) no
C20 Si1 C14 C19 . . . . -104.54(14) no
C1 Si1 C20 C21 . . . . -65.38(13) no
C1 Si1 C20 C22 . . . . 173.89(12) no
C1 Si1 C20 C23 . . . . 54.08(13) no
C8 Si1 C20 C21 . . . . 51.20(13) no
C8 Si1 C20 C22 . . . . -69.54(13) no
C8 Si1 C20 C23 . . . . 170.66(11) no
C14 Si1 C20 C21 . . . . 178.93(11) no
C14 Si1 C20 C22 . . . . 58.20(13) no
C14 Si1 C20 C23 . . . . -61.61(14) no
C4 C5 C6 C7 . . . 3_567 178.71(14) no
C7 C5 C6 C7 . . . 3_567 0.2(2) no
C4 C5 C7 C6 . . . 3_567 -178.70(14) no
C6 C5 C7 C6 . . . 3_567 -0.2(2) no
C5 C6 C7 C5 . . 3_567 3_567 -0.2(2) no
Si1 C8 C9 C10 . . . . 179.77(13) no
C13 C8 C9 C10 . . . . -0.7(2) no
Si1 C8 C13 C12 . . . . -179.70(13) no
C9 C8 C13 C12 . . . . 0.8(2) no
C8 C9 C10 C11 . . . . -0.2(3) no
C9 C10 C11 C12 . . . . 1.1(3) no
C10 C11 C12 C13 . . . . -1.0(3) no
C11 C12 C13 C8 . . . . 0.1(3) no
Si1 C14 C15 C16 . . . . 179.82(14) no
C19 C14 C15 C16 . . . . 0.4(3) no
Si1 C14 C19 C18 . . . . -179.71(14) no
C15 C14 C19 C18 . . . . -0.3(3) no
C14 C15 C16 C17 . . . . -0.5(3) no
C15 C16 C17 C18 . . . . 0.5(3) no
C16 C17 C18 C19 . . . . -0.4(3) no
C17 C18 C19 C14 . . . . 0.3(3) no
